data_4078703
loop_
_publ_author_name
'Wimberg, Jan'
'Meyer, Steffen'
'Dechert, Sebastian'
'Meyer, Franc'

_publ_section_title
;
 Gold(I), Gold(III), and Heterometallic Gold(I)--Silver(I) and
 Gold(I)--Copper(I) Complexes of a Pyridazine-Bridged NHC/Pyrazole Hybrid
 Ligand and Their Initial Application in Catalysis
;
_journal_issue 14
_journal_name_full Organometallics
_journal_page_first 5025
_journal_paper_doi 10.1021/om300335w
_journal_volume 31
_journal_year 2012
_chemical_formula_moiety 'C21 H22 Au Cl3 N6'
_chemical_formula_sum 'C21 H22 Au Cl3 N6'
_chemical_formula_weight 661.76
_chemical_name_systematic
;
 ?
;
_space_group_IT_number 2
_symmetry_cell_setting triclinic
_symmetry_space_group_name_Hall '-P 1'
_symmetry_space_group_name_H-M 'P -1'
_atom_sites_solution_hydrogens geom
_atom_sites_solution_primary direct
_atom_sites_solution_secondary difmap
_audit_creation_method SHELXL-97
_cell_angle_alpha 83.326(3)
_cell_angle_beta 84.118(3)
_cell_angle_gamma 69.502(3)
_cell_formula_units_Z 4
_cell_length_a 7.9246(3)
_cell_length_b 8.6052(4)
_cell_length_c 36.7337(15)
_cell_measurement_reflns_used 23224
_cell_measurement_temperature 133(2)
_cell_measurement_theta_max 24.79
_cell_measurement_theta_min 1.12
_cell_volume 2325.32(18)
_computing_cell_refinement 'X-AREA (Stoe & Cie, 2002)'
_computing_data_collection 'X-AREA (Stoe & Cie, 2002)'
_computing_data_reduction 'X-AREA (Stoe & Cie, 2002)'
_computing_molecular_graphics 'DIAMOND (Brandenburg, 2001)'
_computing_publication_material 'SHELXL-97 (Sheldrick, 1997)'
_computing_structure_refinement 'SHELXL-97 (Sheldrick, 1997)'
_computing_structure_solution 'SHELXS-97 (Sheldrick, 1990)'
_diffrn_ambient_temperature 133(2)
_diffrn_measured_fraction_theta_full 0.971
_diffrn_measured_fraction_theta_max 0.971
_diffrn_measurement_device_type 'Stoe IPDS II'
_diffrn_measurement_method \w
_diffrn_radiation_monochromator graphite
_diffrn_radiation_source 'fine-focus sealed tube'
_diffrn_radiation_type MoK\a
_diffrn_radiation_wavelength 0.71073
_diffrn_reflns_av_R_equivalents 0.0623
_diffrn_reflns_av_sigmaI/netI 0.0432
_diffrn_reflns_limit_h_max 9
_diffrn_reflns_limit_h_min -9
_diffrn_reflns_limit_k_max 10
_diffrn_reflns_limit_k_min -8
_diffrn_reflns_limit_l_max 43
_diffrn_reflns_limit_l_min -42
_diffrn_reflns_number 23224
_diffrn_reflns_theta_full 24.79
_diffrn_reflns_theta_max 24.79
_diffrn_reflns_theta_min 1.12
_exptl_absorpt_coefficient_mu 6.693
_exptl_absorpt_correction_T_max 0.6868
_exptl_absorpt_correction_T_min 0.2585
_exptl_absorpt_correction_type numerical
_exptl_absorpt_process_details 'X-RED (Stoe & Cie, 2002)'
_exptl_crystal_colour 'pale yellow'
_exptl_crystal_density_diffrn 1.890
_exptl_crystal_density_method 'not measured'
_exptl_crystal_description block
_exptl_crystal_F_000 1280
_exptl_crystal_size_max 0.32
_exptl_crystal_size_mid 0.22
_exptl_crystal_size_min 0.04
_refine_diff_density_max 2.697
_refine_diff_density_min -2.293
_refine_diff_density_rms 0.138
_refine_ls_extinction_method none
_refine_ls_goodness_of_fit_ref 1.044
_refine_ls_hydrogen_treatment constr
_refine_ls_matrix_type full
_refine_ls_number_parameters 569
_refine_ls_number_reflns 7755
_refine_ls_number_restraints 0
_refine_ls_restrained_S_all 1.044
_refine_ls_R_factor_all 0.0358
_refine_ls_R_factor_gt 0.0323
_refine_ls_shift/su_max 0.002
_refine_ls_shift/su_mean 0.000
_refine_ls_structure_factor_coef Fsqd
_refine_ls_weighting_details 'calc w=1/[\s^2^(Fo^2^)+(0.0473P)^2^+4.1089P] where P=(Fo^2^+2Fc^2^)/3'
_refine_ls_weighting_scheme calc
_refine_ls_wR_factor_gt 0.0833
_refine_ls_wR_factor_ref 0.0851
_reflns_number_gt 7068
_reflns_number_total 7755
_reflns_threshold_expression >2sigma(I)
_cod_data_source_file om300335w_si_002.cif
_cod_data_source_block 7-jw52
_cod_depositor_comments
;
The following automatic conversions were performed:

'_symmetry_cell_setting' value 'Triclinic' changed to 'triclinic'
according to /home/saulius/struct/CIF-dictionaries/cif_core.dic
dictionary named 'cif_core.dic' version 2.4.2 from 2011-04-26.

Automatic conversion script
Id: cif_fix_values 1891 2012-01-12 08:04:46Z andrius 
;
_cod_original_cell_volume 2325.32(17)
_cod_database_code 4078703

loop_
_symmetry_equiv_pos_as_xyz
'x, y, z'
'-x, -y, -z'

loop_
_atom_site_label
_atom_site_type_symbol
_atom_site_fract_x
_atom_site_fract_y
_atom_site_fract_z
_atom_site_U_iso_or_equiv
_atom_site_adp_type
_atom_site_occupancy
_atom_site_symmetry_multiplicity
_atom_site_calc_flag
_atom_site_refinement_flags
Au1 Au 0.41331(3) 0.61354(2) 0.131364(5) 0.02364(8) Uani 1 1 d .
Cl1 Cl 0.1748(2) 0.52010(19) 0.14877(5) 0.0424(4) Uani 1 1 d .
Cl2 Cl 0.59862(18) 0.35187(16) 0.11645(4) 0.0317(3) Uani 1 1 d .
Cl3 Cl 0.6444(2) 0.71454(19) 0.11506(5) 0.0409(3) Uani 1 1 d .
N1 N 0.2085(6) 0.7905(6) 0.07072(13) 0.0330(11) Uani 1 1 d .
N2 N 0.1214(6) 0.9416(6) 0.12204(12) 0.0288(10) Uani 1 1 d .
N3 N 0.2466(6) 0.9255(5) 0.17170(12) 0.0281(10) Uani 1 1 d .
N4 N 0.1786(7) 0.7414(6) 0.03949(13) 0.0348(11) Uani 1 1 d .
N5 N -0.0109(6) 0.7572(6) -0.00556(13) 0.0307(10) Uani 1 1 d .
N6 N -0.1806(7) 0.8369(6) -0.01848(13) 0.0358(11) Uani 1 1 d .
C1 C 0.2523(7) 0.8411(7) 0.14298(15) 0.0284(12) Uani 1 1 d .
C2 C 0.0344(8) 1.0924(7) 0.13779(16) 0.0350(13) Uani 1 1 d .
H2 H -0.0620 1.1849 0.1283 0.042 Uiso 1 1 calc R
C3 C 0.1136(8) 1.0799(7) 0.16864(16) 0.0339(12) Uani 1 1 d .
H3 H 0.0840 1.1625 0.1856 0.041 Uiso 1 1 calc R
C4 C 0.3531(7) 0.8640(6) 0.20300(14) 0.0267(11) Uani 1 1 d .
C5 C 0.5023(8) 0.9121(7) 0.20470(15) 0.0324(12) Uani 1 1 d .
C6 C 0.5997(8) 0.8516(8) 0.23570(16) 0.0341(13) Uani 1 1 d .
H6 H 0.7031 0.8809 0.2378 0.041 Uiso 1 1 calc R
C7 C 0.5510(8) 0.7493(7) 0.26383(16) 0.0333(12) Uani 1 1 d .
C8 C 0.3974(8) 0.7118(7) 0.26173(15) 0.0322(12) Uani 1 1 d .
H8 H 0.3622 0.6445 0.2812 0.039 Uiso 1 1 calc R
C9 C 0.2936(8) 0.7698(7) 0.23188(14) 0.0293(12) Uani 1 1 d .
C10 C 0.5549(10) 1.0278(8) 0.17521(17) 0.0439(15) Uani 1 1 d .
H10A H 0.5665 0.9843 0.1512 0.066 Uiso 1 1 calc R
H10B H 0.6706 1.0356 0.1803 0.066 Uiso 1 1 calc R
H10C H 0.4618 1.1386 0.1750 0.066 Uiso 1 1 calc R
C11 C 0.6618(9) 0.6832(8) 0.29637(17) 0.0429(15) Uani 1 1 d .
H11A H 0.6196 0.6003 0.3113 0.064 Uiso 1 1 calc R
H11B H 0.6497 0.7749 0.3111 0.064 Uiso 1 1 calc R
H11C H 0.7888 0.6312 0.2880 0.064 Uiso 1 1 calc R
C12 C 0.1173(9) 0.7400(9) 0.23174(18) 0.0447(16) Uani 1 1 d .
H12A H 0.0181 0.8471 0.2301 0.067 Uiso 1 1 calc R
H12B H 0.0986 0.6745 0.2545 0.067 Uiso 1 1 calc R
H12C H 0.1205 0.6790 0.2106 0.067 Uiso 1 1 calc R
C13 C 0.0758(8) 0.9014(6) 0.08865(15) 0.0286(11) Uani 1 1 d .
C14 C -0.0976(8) 0.9761(7) 0.07753(15) 0.0316(12) Uani 1 1 d .
H14 H -0.1888 1.0553 0.0913 0.038 Uiso 1 1 calc R
C15 C -0.1289(8) 0.9291(7) 0.04583(15) 0.0322(12) Uani 1 1 d .
H15 H -0.2448 0.9745 0.0363 0.039 Uiso 1 1 calc R
C16 C 0.0148(7) 0.8107(7) 0.02722(14) 0.0273(11) Uani 1 1 d .
C17 C 0.0981(9) 0.6343(7) -0.02708(15) 0.0336(13) Uani 1 1 d .
C18 C -0.0045(9) 0.6350(8) -0.05456(17) 0.0380(14) Uani 1 1 d .
H18 H 0.0305 0.5647 -0.0741 0.046 Uiso 1 1 calc R
C19 C -0.1719(9) 0.7591(8) -0.04839(16) 0.0380(14) Uani 1 1 d .
C20 C 0.2885(9) 0.5290(8) -0.02093(16) 0.0387(14) Uani 1 1 d .
H20A H 0.3320 0.4461 -0.0390 0.058 Uiso 1 1 calc R
H20B H 0.2951 0.4721 0.0039 0.058 Uiso 1 1 calc R
H20C H 0.3639 0.5993 -0.0236 0.058 Uiso 1 1 calc R
C21 C -0.3389(9) 0.8102(10) -0.06888(19) 0.0512(17) Uani 1 1 d .
H21A H -0.4159 0.7470 -0.0580 0.077 Uiso 1 1 calc R
H21B H -0.3058 0.7877 -0.0947 0.077 Uiso 1 1 calc R
H21C H -0.4045 0.9295 -0.0674 0.077 Uiso 1 1 calc R
Au2 Au 0.02612(3) 0.44077(2) 0.367582(5) 0.02488(8) Uani 1 1 d .
Cl11 Cl 0.30464(19) 0.46893(18) 0.35405(4) 0.0374(3) Uani 1 1 d .
Cl12 Cl -0.1003(2) 0.71801(17) 0.37818(4) 0.0389(3) Uani 1 1 d .
Cl13 Cl -0.24642(19) 0.40472(19) 0.38123(4) 0.0382(3) Uani 1 1 d .
N11 N 0.2143(7) 0.2248(6) 0.43144(14) 0.0350(11) Uani 1 1 d .
N12 N 0.2484(6) 0.0824(5) 0.38024(12) 0.0281(9) Uani 1 1 d .
N13 N 0.1030(6) 0.1214(5) 0.33189(12) 0.0272(9) Uani 1 1 d .
N14 N 0.2761(7) 0.2646(6) 0.46026(13) 0.0346(11) Uani 1 1 d .
N15 N 0.5081(6) 0.2273(6) 0.49731(13) 0.0339(11) Uani 1 1 d .
N16 N 0.6890(7) 0.1497(7) 0.50225(14) 0.0386(12) Uani 1 1 d .
C31 C 0.1339(7) 0.1995(7) 0.35886(14) 0.0270(11) Uani 1 1 d .
C32 C 0.2909(8) -0.0728(7) 0.36681(16) 0.0353(13) Uani 1 1 d .
H32 H 0.3697 -0.1763 0.3769 0.042 Uiso 1 1 calc R
C33 C 0.1990(8) -0.0471(7) 0.33697(16) 0.0327(12) Uani 1 1 d .
H33 H 0.1995 -0.1298 0.3219 0.039 Uiso 1 1 calc R
C34 C 0.0045(7) 0.1994(6) 0.30026(14) 0.0252(11) Uani 1 1 d .
C35 C 0.0908(7) 0.2728(7) 0.27128(15) 0.0285(12) Uani 1 1 d .
C36 C -0.0033(8) 0.3462(7) 0.24057(14) 0.0289(11) Uani 1 1 d .
H36 H 0.0506 0.3992 0.2210 0.035 Uiso 1 1 calc R
C37 C -0.1751(8) 0.3435(7) 0.23788(15) 0.0301(12) Uani 1 1 d .
C38 C -0.2527(7) 0.2645(7) 0.26660(15) 0.0306(12) Uani 1 1 d .
H38 H -0.3696 0.2610 0.2643 0.037 Uiso 1 1 calc R
C39 C -0.1667(7) 0.1911(7) 0.29822(15) 0.0287(11) Uani 1 1 d .
C40 C 0.2836(8) 0.2662(8) 0.27216(17) 0.0379(14) Uani 1 1 d .
H40A H 0.3212 0.3148 0.2486 0.057 Uiso 1 1 calc R
H40B H 0.3628 0.1502 0.2764 0.057 Uiso 1 1 calc R
H40C H 0.2918 0.3295 0.2920 0.057 Uiso 1 1 calc R
C41 C -0.2728(9) 0.4201(8) 0.20371(17) 0.0383(14) Uani 1 1 d .
H41A H -0.3912 0.5011 0.2104 0.057 Uiso 1 1 calc R
H41B H -0.2890 0.3327 0.1910 0.057 Uiso 1 1 calc R
H41C H -0.2020 0.4764 0.1875 0.057 Uiso 1 1 calc R
C42 C -0.2569(9) 0.1056(8) 0.32830(18) 0.0409(14) Uani 1 1 d .
H42A H -0.1951 0.0883 0.3510 0.061 Uiso 1 1 calc R
H42B H -0.2505 -0.0023 0.3209 0.061 Uiso 1 1 calc R
H42C H -0.3837 0.1753 0.3325 0.061 Uiso 1 1 calc R
C43 C 0.3232(8) 0.1111(7) 0.41124(14) 0.0290(11) Uani 1 1 d .
C44 C 0.5034(8) 0.0220(7) 0.41661(15) 0.0313(12) Uani 1 1 d .
H44 H 0.5759 -0.0600 0.4009 0.038 Uiso 1 1 calc R
C45 C 0.5683(8) 0.0596(7) 0.44546(16) 0.0345(13) Uani 1 1 d .
H45 H 0.6905 0.0053 0.4512 0.041 Uiso 1 1 calc R
C46 C 0.4473(8) 0.1834(7) 0.46707(16) 0.0319(12) Uani 1 1 d .
C47 C 0.4218(9) 0.3442(7) 0.52249(16) 0.0352(13) Uani 1 1 d .
C48 C 0.5545(9) 0.3385(8) 0.54438(18) 0.0405(15) Uani 1 1 d .
H48 H 0.5419 0.4023 0.5646 0.049 Uiso 1 1 calc R
C49 C 0.7146(9) 0.2175(8) 0.53066(17) 0.0417(15) Uani 1 1 d .
C50 C 0.2264(9) 0.4464(8) 0.52495(17) 0.0385(14) Uani 1 1 d .
H50A H 0.1895 0.4988 0.5005 0.058 Uiso 1 1 calc R
H50B H 0.2051 0.5328 0.5418 0.058 Uiso 1 1 calc R
H50C H 0.1558 0.3748 0.5342 0.058 Uiso 1 1 calc R
C51 C 0.9018(9) 0.1627(10) 0.54331(19) 0.0522(18) Uani 1 1 d .
H51A H 0.9331 0.0496 0.5554 0.078 Uiso 1 1 calc R
H51B H 0.9077 0.2387 0.5607 0.078 Uiso 1 1 calc R
H51C H 0.9873 0.1640 0.5221 0.078 Uiso 1 1 calc R

loop_
_atom_site_aniso_label
_atom_site_aniso_U_11
_atom_site_aniso_U_22
_atom_site_aniso_U_33
_atom_site_aniso_U_23
_atom_site_aniso_U_13
_atom_site_aniso_U_12
Au1 0.02480(12) 0.01963(12) 0.02402(12) 0.00004(8) -0.00411(8) -0.00446(9)
Cl1 0.0393(8) 0.0372(8) 0.0539(9) -0.0071(7) 0.0099(7) -0.0198(7)
Cl2 0.0320(7) 0.0230(6) 0.0349(7) -0.0041(5) -0.0074(5) -0.0011(6)
Cl3 0.0331(7) 0.0356(8) 0.0567(9) -0.0068(7) 0.0021(7) -0.0158(7)
N1 0.032(3) 0.033(3) 0.030(2) -0.005(2) -0.007(2) -0.004(2)
N2 0.032(2) 0.028(2) 0.023(2) -0.0019(18) -0.0060(19) -0.006(2)
N3 0.028(2) 0.025(2) 0.028(2) 0.0004(18) -0.0061(19) -0.004(2)
N4 0.036(3) 0.035(3) 0.034(3) -0.008(2) -0.006(2) -0.009(2)
N5 0.029(2) 0.033(3) 0.029(2) 0.0002(19) -0.0092(19) -0.009(2)
N6 0.031(3) 0.043(3) 0.034(3) 0.001(2) -0.008(2) -0.013(2)
C1 0.027(3) 0.026(3) 0.034(3) -0.002(2) -0.005(2) -0.011(2)
C2 0.032(3) 0.022(3) 0.041(3) -0.003(2) -0.009(3) 0.004(2)
C3 0.035(3) 0.027(3) 0.033(3) -0.007(2) -0.007(2) 0.001(2)
C4 0.027(3) 0.024(3) 0.028(3) -0.002(2) -0.004(2) -0.005(2)
C5 0.040(3) 0.031(3) 0.029(3) -0.002(2) -0.004(2) -0.016(3)
C6 0.033(3) 0.039(3) 0.034(3) -0.008(2) -0.007(2) -0.014(3)
C7 0.033(3) 0.026(3) 0.035(3) -0.005(2) -0.006(2) -0.001(2)
C8 0.040(3) 0.028(3) 0.027(3) 0.001(2) 0.001(2) -0.011(3)
C9 0.033(3) 0.032(3) 0.022(3) -0.006(2) -0.001(2) -0.009(2)
C10 0.058(4) 0.047(4) 0.037(3) 0.006(3) -0.009(3) -0.031(3)
C11 0.043(4) 0.041(4) 0.039(3) -0.004(3) -0.015(3) -0.004(3)
C12 0.043(4) 0.059(4) 0.039(3) -0.002(3) 0.001(3) -0.026(3)
C13 0.032(3) 0.021(3) 0.030(3) 0.001(2) -0.006(2) -0.005(2)
C14 0.031(3) 0.029(3) 0.032(3) -0.002(2) -0.003(2) -0.006(2)
C15 0.029(3) 0.031(3) 0.033(3) 0.000(2) -0.006(2) -0.005(2)
C16 0.030(3) 0.025(3) 0.025(3) 0.004(2) -0.005(2) -0.009(2)
C17 0.044(3) 0.030(3) 0.029(3) 0.001(2) -0.004(2) -0.016(3)
C18 0.047(4) 0.034(3) 0.037(3) -0.005(3) -0.007(3) -0.018(3)
C19 0.046(4) 0.049(4) 0.029(3) 0.003(3) -0.009(3) -0.030(3)
C20 0.047(4) 0.036(3) 0.026(3) 0.000(2) -0.005(3) -0.006(3)
C21 0.049(4) 0.073(5) 0.041(4) -0.003(3) -0.014(3) -0.031(4)
Au2 0.02650(13) 0.02040(12) 0.02527(12) -0.00080(8) -0.00556(8) -0.00426(9)
Cl11 0.0336(7) 0.0367(8) 0.0438(8) -0.0041(6) -0.0006(6) -0.0149(6)
Cl12 0.0431(8) 0.0226(7) 0.0470(8) -0.0055(6) -0.0096(6) -0.0034(6)
Cl13 0.0291(7) 0.0433(8) 0.0435(8) -0.0109(6) -0.0001(6) -0.0124(6)
N11 0.031(3) 0.031(3) 0.040(3) -0.003(2) -0.010(2) -0.004(2)
N12 0.030(2) 0.025(2) 0.026(2) -0.0021(18) -0.0045(18) -0.0043(19)
N13 0.031(2) 0.024(2) 0.025(2) -0.0021(18) -0.0060(18) -0.006(2)
N14 0.037(3) 0.037(3) 0.030(3) -0.004(2) -0.011(2) -0.009(2)
N15 0.034(3) 0.036(3) 0.034(3) 0.002(2) -0.010(2) -0.014(2)
N16 0.034(3) 0.047(3) 0.035(3) 0.007(2) -0.012(2) -0.015(2)
C31 0.028(3) 0.029(3) 0.022(3) 0.003(2) -0.003(2) -0.009(2)
C32 0.042(3) 0.019(3) 0.037(3) 0.000(2) -0.012(3) 0.002(2)
C33 0.040(3) 0.022(3) 0.033(3) -0.003(2) -0.004(2) -0.005(2)
C34 0.027(3) 0.022(3) 0.024(3) -0.002(2) -0.004(2) -0.005(2)
C35 0.026(3) 0.028(3) 0.031(3) -0.010(2) 0.000(2) -0.007(2)
C36 0.035(3) 0.028(3) 0.025(3) -0.002(2) -0.001(2) -0.014(2)
C37 0.036(3) 0.023(3) 0.029(3) -0.003(2) -0.008(2) -0.005(2)
C38 0.026(3) 0.030(3) 0.036(3) -0.005(2) -0.006(2) -0.008(2)
C39 0.028(3) 0.022(3) 0.035(3) -0.004(2) 0.000(2) -0.007(2)
C40 0.028(3) 0.048(4) 0.040(3) -0.008(3) -0.001(2) -0.015(3)
C41 0.038(3) 0.038(3) 0.034(3) -0.006(3) -0.008(3) -0.004(3)
C42 0.039(3) 0.042(4) 0.046(4) -0.002(3) 0.002(3) -0.021(3)
C43 0.033(3) 0.026(3) 0.025(3) 0.003(2) -0.003(2) -0.007(2)
C44 0.030(3) 0.028(3) 0.028(3) 0.004(2) -0.001(2) -0.003(2)
C45 0.029(3) 0.035(3) 0.036(3) 0.007(2) -0.006(2) -0.009(3)
C46 0.029(3) 0.032(3) 0.033(3) 0.004(2) -0.008(2) -0.010(3)
C47 0.047(4) 0.029(3) 0.032(3) 0.007(2) -0.011(3) -0.017(3)
C48 0.048(4) 0.037(3) 0.043(4) 0.009(3) -0.017(3) -0.022(3)
C49 0.048(4) 0.052(4) 0.034(3) 0.010(3) -0.013(3) -0.030(3)
C50 0.046(4) 0.036(3) 0.033(3) -0.002(2) -0.005(3) -0.013(3)
C51 0.047(4) 0.075(5) 0.047(4) 0.010(3) -0.018(3) -0.037(4)

loop_
_atom_type_symbol
_atom_type_description
_atom_type_scat_dispersion_real
_atom_type_scat_dispersion_imag
_atom_type_scat_source
C C 0.0033 0.0016 'International Tables Vol C Tables 4.2.6.8 and 6.1.1.4'
H H 0.0000 0.0000 'International Tables Vol C Tables 4.2.6.8 and 6.1.1.4'
Au Au -2.0133 8.8022 'International Tables Vol C Tables 4.2.6.8 and 6.1.1.4'
Cl Cl 0.1484 0.1585 'International Tables Vol C Tables 4.2.6.8 and 6.1.1.4'
N N 0.0061 0.0033 'International Tables Vol C Tables 4.2.6.8 and 6.1.1.4'

loop_
_geom_angle_atom_site_label_1
_geom_angle_atom_site_label_2
_geom_angle_atom_site_label_3
_geom_angle
C1 Au1 Cl3 89.46(15)
C1 Au1 Cl1 88.60(15)
Cl3 Au1 Cl1 178.00(5)
C1 Au1 Cl2 178.63(16)
Cl3 Au1 Cl2 90.31(5)
Cl1 Au1 Cl2 91.64(5)
C13 N1 N4 120.0(5)
C1 N2 C2 110.2(4)
C1 N2 C13 125.2(5)
C2 N2 C13 124.6(5)
C1 N3 C3 110.5(4)
C1 N3 C4 126.1(5)
C3 N3 C4 123.2(4)
C16 N4 N1 117.6(5)
C17 N5 N6 112.9(4)
C17 N5 C16 132.4(5)
N6 N5 C16 114.6(5)
C19 N6 N5 102.5(5)
N3 C1 N2 105.6(5)
N3 C1 Au1 129.9(4)
N2 C1 Au1 124.5(4)
C3 C2 N2 106.1(5)
C2 C3 N3 107.6(5)
C5 C4 C9 122.9(5)
C5 C4 N3 118.4(5)
C9 C4 N3 118.5(4)
C6 C5 C4 116.4(5)
C6 C5 C10 120.9(5)
C4 C5 C10 122.7(5)
C5 C6 C7 122.2(5)
C8 C7 C6 119.3(5)
C8 C7 C11 120.1(5)
C6 C7 C11 120.6(5)
C7 C8 C9 121.3(5)
C8 C9 C4 117.7(5)
C8 C9 C12 120.3(5)
C4 C9 C12 121.9(5)
N1 C13 C14 125.0(5)
N1 C13 N2 115.3(5)
C14 C13 N2 119.6(5)
C15 C14 C13 115.5(5)
C14 C15 C16 118.4(5)
N4 C16 N5 115.9(5)
N4 C16 C15 123.5(5)
N5 C16 C15 120.6(5)
C18 C17 N5 105.2(5)
C18 C17 C20 128.9(6)
N5 C17 C20 125.9(5)
C17 C18 C19 106.6(5)
N6 C19 C18 112.8(5)
N6 C19 C21 117.1(6)
C18 C19 C21 130.1(6)
C31 Au2 Cl13 88.48(15)
C31 Au2 Cl11 89.95(15)
Cl13 Au2 Cl11 178.36(5)
C31 Au2 Cl12 179.32(16)
Cl13 Au2 Cl12 90.97(5)
Cl11 Au2 Cl12 90.61(5)
C43 N11 N14 119.4(5)
C31 N12 C32 110.1(4)
C31 N12 C43 125.4(5)
C32 N12 C43 124.5(5)
C31 N13 C33 109.4(4)
C31 N13 C34 126.2(4)
C33 N13 C34 124.0(4)
C46 N14 N11 117.4(5)
N16 N15 C47 113.0(5)
N16 N15 C46 115.0(5)
C47 N15 C46 131.9(5)
C49 N16 N15 103.5(5)
N12 C31 N13 106.4(5)
N12 C31 Au2 125.3(4)
N13 C31 Au2 128.2(4)
C33 C32 N12 106.4(5)
C32 C33 N13 107.7(5)
C39 C34 C35 122.7(5)
C39 C34 N13 119.1(5)
C35 C34 N13 118.1(5)
C36 C35 C34 118.1(5)
C36 C35 C40 119.5(5)
C34 C35 C40 122.4(5)
C35 C36 C37 120.8(5)
C36 C37 C38 119.2(5)
C36 C37 C41 119.8(5)
C38 C37 C41 120.9(5)
C39 C38 C37 122.7(5)
C38 C39 C34 116.4(5)
C38 C39 C42 120.3(5)
C34 C39 C42 123.3(5)
N11 C43 C44 126.2(5)
N11 C43 N12 115.6(5)
C44 C43 N12 118.2(5)
C45 C44 C43 115.4(5)
C44 C45 C46 117.4(5)
N14 C46 N15 116.2(5)
N14 C46 C45 124.1(5)
N15 C46 C45 119.7(5)
C48 C47 N15 104.8(6)
C48 C47 C50 129.0(6)
N15 C47 C50 126.1(5)
C47 C48 C49 105.8(6)
N16 C49 C48 112.8(5)
N16 C49 C51 117.9(6)
C48 C49 C51 129.3(6)

loop_
_geom_bond_atom_site_label_1
_geom_bond_atom_site_label_2
_geom_bond_distance
Au1 C1 1.995(6)
Au1 Cl3 2.2882(14)
Au1 Cl1 2.3078(14)
Au1 Cl2 2.3092(13)
N1 C13 1.323(7)
N1 N4 1.338(6)
N2 C1 1.340(7)
N2 C2 1.400(7)
N2 C13 1.425(7)
N3 C1 1.337(7)
N3 C3 1.377(7)
N3 C4 1.435(7)
N4 C16 1.326(7)
N5 C17 1.381(8)
N5 N6 1.383(6)
N5 C16 1.396(7)
N6 C19 1.335(8)
C2 C3 1.327(8)
C4 C5 1.392(7)
C4 C9 1.404(8)
C5 C6 1.387(8)
C5 C10 1.512(8)
C6 C7 1.392(8)
C7 C8 1.375(8)
C7 C11 1.494(8)
C8 C9 1.378(8)
C9 C12 1.507(8)
C13 C14 1.380(8)
C14 C15 1.349(8)
C15 C16 1.411(8)
C17 C18 1.358(8)
C17 C20 1.488(9)
C18 C19 1.398(9)
C19 C21 1.494(8)
Au2 C31 2.000(6)
Au2 Cl13 2.2855(14)
Au2 Cl11 2.3020(14)
Au2 Cl12 2.3041(14)
N11 C43 1.303(8)
N11 N14 1.337(6)
N12 C31 1.333(7)
N12 C32 1.395(7)
N12 C43 1.419(7)
N13 C31 1.347(7)
N13 C33 1.382(7)
N13 C34 1.431(7)
N14 C46 1.325(8)
N15 N16 1.375(7)
N15 C47 1.393(8)
N15 C46 1.394(7)
N16 C49 1.319(8)
C32 C33 1.332(8)
C34 C39 1.393(7)
C34 C35 1.413(8)
C35 C36 1.380(8)
C35 C40 1.513(7)
C36 C37 1.384(8)
C37 C38 1.395(8)
C37 C41 1.503(8)
C38 C39 1.379(8)
C39 C42 1.514(8)
C43 C44 1.386(8)
C44 C45 1.342(8)
C45 C46 1.417(9)
C47 C48 1.372(8)
C47 C50 1.489(9)
C48 C49 1.419(10)
C49 C51 1.496(9)
